data_4085209
loop_
_publ_author_name
'Brill, Marcel'
'Rominger, Frank'
'Hofmann, Peter'

_publ_section_title
;
 1,2-Bis(di-tert-butylphosphino)imidazole (dtbpi): A Versatile
 Imidazole-Based, Rigid, Bulky Bisphosphine Ligand for Transition Metals
;
_journal_issue 2
_journal_name_full Organometallics
_journal_page_first 506
_journal_paper_doi 10.1021/om501145b
_journal_volume 34
_journal_year 2015
_chemical_formula_sum 'C21 H38 B F4 N2 O2 P2 Rh'
_chemical_formula_weight 602.19
_chemical_name_common '4 in manuscript'
_chemical_name_systematic
; 
 ? 
;
_space_group_IT_number 14
_symmetry_cell_setting monoclinic
_symmetry_space_group_name_Hall '-P 2yn'
_symmetry_space_group_name_H-M 'P 1 21/n 1'
_atom_sites_solution_hydrogens geom
_atom_sites_solution_primary direct
_atom_sites_solution_secondary difmap
_audit_creation_method SHELXL-97
_cell_angle_alpha 90.00
_cell_angle_beta 99.803(4)
_cell_angle_gamma 90.00
_cell_formula_units_Z 4
_cell_length_a 10.060(2)
_cell_length_b 26.731(6)
_cell_length_c 10.355(2)
_cell_measurement_reflns_used 2467
_cell_measurement_temperature 200(2)
_cell_measurement_theta_max 22.68
_cell_measurement_theta_min 2.51
_cell_volume 2743.9(10)
_computing_cell_refinement 'Bruker SAINT'
_computing_data_collection 'Bruker APEX2'
_computing_data_reduction 'Bruker SAINT'
_computing_molecular_graphics 'Bruker SHELXTL'
_computing_publication_material 'Bruker SHELXTL'
_computing_structure_refinement 'SHELXL-97 (Sheldrick, 2008)'
_computing_structure_solution 'SHELXS-97 (Sheldrick, 2008)'
_diffrn_ambient_temperature 200(2)
_diffrn_measured_fraction_theta_full 1.000
_diffrn_measured_fraction_theta_max 1.000
_diffrn_measurement_device_type 'Bruker APEX'
_diffrn_measurement_method '\f and \w scans'
_diffrn_radiation_monochromator graphite
_diffrn_radiation_source 'fine-focus sealed tube'
_diffrn_radiation_type MoK\a
_diffrn_radiation_wavelength 0.71073
_diffrn_reflns_av_R_equivalents 0.0522
_diffrn_reflns_av_sigmaI/netI 0.0602
_diffrn_reflns_limit_h_max 12
_diffrn_reflns_limit_h_min -11
_diffrn_reflns_limit_k_max 33
_diffrn_reflns_limit_k_min -32
_diffrn_reflns_limit_l_max 13
_diffrn_reflns_limit_l_min -13
_diffrn_reflns_number 17951
_diffrn_reflns_theta_full 26.73
_diffrn_reflns_theta_max 26.73
_diffrn_reflns_theta_min 2.14
_exptl_absorpt_coefficient_mu 0.786
_exptl_absorpt_correction_T_max 0.9185
_exptl_absorpt_correction_T_min 0.8399
_exptl_absorpt_correction_type multi-scan
_exptl_absorpt_process_details
;
Sheldrick, G. M. (2008). <i>SADABS</i>. University of G\"ottingen,             Germany.
;
_exptl_crystal_colour yellow
_exptl_crystal_density_diffrn 1.458
_exptl_crystal_density_method 'not measured'
_exptl_crystal_description polyhedron
_exptl_crystal_F_000 1240
_exptl_crystal_size_max 0.23
_exptl_crystal_size_mid 0.23
_exptl_crystal_size_min 0.11
_refine_diff_density_max 0.525
_refine_diff_density_min -0.420
_refine_diff_density_rms 0.085
_refine_ls_extinction_method none
_refine_ls_goodness_of_fit_ref 1.025
_refine_ls_hydrogen_treatment mixed
_refine_ls_matrix_type full
_refine_ls_number_parameters 356
_refine_ls_number_reflns 5825
_refine_ls_number_restraints 252
_refine_ls_restrained_S_all 1.019
_refine_ls_R_factor_all 0.0629
_refine_ls_R_factor_gt 0.0379
_refine_ls_shift/su_max 0.002
_refine_ls_shift/su_mean 0.000
_refine_ls_structure_factor_coef Fsqd
_refine_ls_weighting_details 'calc w=1/[\s^2^(Fo^2^)+(0.0360P)^2^+0.1592P] where P=(Fo^2^+2Fc^2^)/3'
_refine_ls_weighting_scheme calc
_refine_ls_wR_factor_gt 0.0775
_refine_ls_wR_factor_ref 0.0874
_reflns_number_gt 4285
_reflns_number_total 5825
_reflns_threshold_expression >2sigma(I)
_cod_data_source_file om501145b_si_002.cif
_cod_data_source_block mbi29
_cod_depositor_comments
;
The following automatic conversions were performed:

'_symmetry_cell_setting' value 'Monoclinic' changed to 'monoclinic'
according to
/home/saulius/struct/COD-crude-data--automatic-downloads/rss-feeds/ACS/lib/dictionaries/cif_core.dic
dictionary named 'cif_core.dic' version 2.4.2 from 2011-04-26.

Automatic conversion script
Id: cif_fix_values 2935 2014-11-11 08:27:57Z andrius 

 Adding full bibliography for 4085206--4085216.cif.
;
_cod_original_cell_volume 2743.8(11)
_cod_original_sg_symbol_H-M P2(1)/n
_cod_database_code 4085209

loop_
_symmetry_equiv_pos_as_xyz
'x, y, z'
'-x+1/2, y+1/2, -z+1/2'
'-x, -y, -z'
'x-1/2, -y-1/2, z-1/2'

loop_
_atom_site_label
_atom_site_type_symbol
_atom_site_fract_x
_atom_site_fract_y
_atom_site_fract_z
_atom_site_U_iso_or_equiv
_atom_site_adp_type
_atom_site_occupancy
_atom_site_symmetry_multiplicity
_atom_site_calc_flag
_atom_site_refinement_flags
_atom_site_disorder_assembly
_atom_site_disorder_group
Rh1 Rh 0.71836(2) 0.156047(9) 0.30435(2) 0.02307(9) Uani 1 1 d . . .
P1 P 0.78176(8) 0.08301(3) 0.20120(8) 0.02322(18) Uani 1 1 d . . .
P2 P 0.94869(8) 0.16725(3) 0.39189(8) 0.02386(19) Uani 1 1 d . . .
C1 C 0.9615(3) 0.08053(11) 0.2514(3) 0.0244(7) Uani 1 1 d . . .
N2 N 1.0299(2) 0.11733(9) 0.3299(2) 0.0261(6) Uani 1 1 d . . .
C3 C 1.1631(3) 0.10278(13) 0.3541(3) 0.0333(8) Uani 1 1 d . . .
H3 H 1.2361 0.1201 0.4052 0.040 Uiso 1 1 calc R . .
C4 C 1.1690(3) 0.05913(13) 0.2909(3) 0.0384(9) Uani 1 1 d . . .
H4 H 1.2495 0.0405 0.2907 0.046 Uiso 1 1 calc R . .
N5 N 1.0445(3) 0.04488(10) 0.2268(3) 0.0382(7) Uani 1 1 d . . .
C6 C 0.5332(4) 0.14847(13) 0.2262(3) 0.0367(8) Uani 1 1 d . . .
O6 O 0.4241(3) 0.14747(10) 0.1812(3) 0.0558(8) Uani 1 1 d . . .
C7 C 0.6661(3) 0.21482(13) 0.3857(3) 0.0340(8) Uani 1 1 d . . .
O7 O 0.6279(3) 0.24988(9) 0.4284(3) 0.0506(7) Uani 1 1 d . . .
C11 C 0.7538(3) 0.08569(11) 0.0170(3) 0.0299(8) Uani 1 1 d . . .
C12 C 0.8399(4) 0.04852(14) -0.0470(3) 0.0503(10) Uani 1 1 d . . .
H12A H 0.9356 0.0538 -0.0115 0.075 Uiso 1 1 calc R . .
H12B H 0.8244 0.0538 -0.1420 0.075 Uiso 1 1 calc R . .
H12C H 0.8146 0.0142 -0.0281 0.075 Uiso 1 1 calc R . .
C13 C 0.7929(4) 0.13829(13) -0.0212(3) 0.0437(9) Uani 1 1 d . . .
H13A H 0.8901 0.1432 0.0067 0.066 Uiso 1 1 calc R . .
H13B H 0.7435 0.1631 0.0217 0.066 Uiso 1 1 calc R . .
H13C H 0.7701 0.1423 -0.1165 0.066 Uiso 1 1 calc R . .
C14 C 0.6054(3) 0.07749(14) -0.0383(3) 0.0458(10) Uani 1 1 d . . .
H14A H 0.5508 0.1017 0.0008 0.069 Uiso 1 1 calc R . .
H14B H 0.5794 0.0435 -0.0176 0.069 Uiso 1 1 calc R . .
H14C H 0.5905 0.0820 -0.1336 0.069 Uiso 1 1 calc R . .
C15 C 0.7165(3) 0.02310(11) 0.2618(3) 0.0316(8) Uani 1 1 d . . .
C16 C 0.7838(4) 0.01657(13) 0.4057(3) 0.0447(9) Uani 1 1 d . . .
H16A H 0.7631 0.0456 0.4567 0.067 Uiso 1 1 calc R . .
H16B H 0.8817 0.0139 0.4108 0.067 Uiso 1 1 calc R . .
H16C H 0.7495 -0.0139 0.4413 0.067 Uiso 1 1 calc R . .
C17 C 0.7490(4) -0.02291(12) 0.1843(3) 0.0452(10) Uani 1 1 d . . .
H17A H 0.8454 -0.0231 0.1794 0.068 Uiso 1 1 calc R . .
H17B H 0.6963 -0.0217 0.0956 0.068 Uiso 1 1 calc R . .
H17C H 0.7260 -0.0533 0.2285 0.068 Uiso 1 1 calc R . .
C18 C 0.5641(3) 0.02727(13) 0.2601(3) 0.0397(9) Uani 1 1 d . . .
H18A H 0.5464 0.0543 0.3187 0.060 Uiso 1 1 calc R . .
H18B H 0.5303 -0.0044 0.2897 0.060 Uiso 1 1 calc R . .
H18C H 0.5183 0.0345 0.1707 0.060 Uiso 1 1 calc R . .
C21 C 1.0227(3) 0.22478(12) 0.3284(3) 0.0331(8) Uani 1 1 d . . .
C22 C 0.9580(4) 0.22956(13) 0.1831(3) 0.0496(10) Uani 1 1 d . . .
H22A H 0.8596 0.2292 0.1752 0.074 Uiso 1 1 calc R . .
H22B H 0.9869 0.2015 0.1337 0.074 Uiso 1 1 calc R . .
H22C H 0.9864 0.2611 0.1479 0.074 Uiso 1 1 calc R . .
C23 C 0.9834(4) 0.27077(12) 0.4003(4) 0.0495(10) Uani 1 1 d . . .
H23A H 0.8855 0.2710 0.3975 0.074 Uiso 1 1 calc R . .
H23B H 1.0101 0.3010 0.3578 0.074 Uiso 1 1 calc R . .
H23C H 1.0292 0.2699 0.4917 0.074 Uiso 1 1 calc R . .
C24 C 1.1761(4) 0.22370(15) 0.3350(4) 0.0536(11) Uani 1 1 d . . .
H24A H 1.2004 0.1956 0.2828 0.080 Uiso 1 1 calc R . .
H24B H 1.2204 0.2197 0.4263 0.080 Uiso 1 1 calc R . .
H24C H 1.2056 0.2551 0.3002 0.080 Uiso 1 1 calc R . .
C25 C 0.9950(3) 0.16194(13) 0.5749(3) 0.0334(8) Uani 1 1 d . . .
C26 C 0.9693(4) 0.10773(14) 0.6100(3) 0.0504(10) Uani 1 1 d . . .
H26A H 0.8743 0.0994 0.5793 0.076 Uiso 1 1 calc R . .
H26B H 0.9905 0.1034 0.7052 0.076 Uiso 1 1 calc R . .
H26C H 1.0266 0.0855 0.5679 0.076 Uiso 1 1 calc R . .
C27 C 0.9006(3) 0.19455(14) 0.6393(3) 0.0411(9) Uani 1 1 d . . .
H27A H 0.8075 0.1831 0.6123 0.062 Uiso 1 1 calc R . .
H27B H 0.9082 0.2294 0.6122 0.062 Uiso 1 1 calc R . .
H27C H 0.9254 0.1921 0.7348 0.062 Uiso 1 1 calc R . .
C28 C 1.1405(3) 0.17595(17) 0.6306(4) 0.0581(12) Uani 1 1 d . . .
H28A H 1.1537 0.2118 0.6183 0.087 Uiso 1 1 calc R . .
H28B H 1.2019 0.1570 0.5850 0.087 Uiso 1 1 calc R . .
H28C H 1.1594 0.1680 0.7244 0.087 Uiso 1 1 calc R . .
B1 B 1.5137(9) 0.1222(3) 0.5929(10) 0.037(3) Uani 0.600(10) 1 d PDU A 1
F1 F 1.5902(9) 0.0843(2) 0.5686(8) 0.136(3) Uani 0.600(10) 1 d PDU A 1
F2 F 1.5957(6) 0.15543(18) 0.6663(5) 0.0711(18) Uani 0.600(10) 1 d PDU A 1
F3 F 1.4532(8) 0.1460(4) 0.4804(8) 0.106(3) Uani 0.600(10) 1 d PDU A 1
F4 F 1.4182(8) 0.1065(4) 0.6591(10) 0.092(3) Uani 0.600(10) 1 d PDU A 1
B1B B 1.4984(13) 0.1232(5) 0.5864(14) 0.042(4) Uani 0.400(10) 1 d PDU A 2
F1B F 1.6314(7) 0.1235(6) 0.6248(11) 0.117(6) Uani 0.400(10) 1 d PDU A 2
F2B F 1.4627(13) 0.0799(2) 0.5274(8) 0.097(4) Uani 0.400(10) 1 d PDU A 2
F3B F 1.4575(14) 0.1607(3) 0.5001(13) 0.063(3) Uani 0.400(10) 1 d PDU A 2
F4B F 1.4360(16) 0.1280(5) 0.6900(13) 0.085(5) Uani 0.400(10) 1 d PDU A 2

loop_
_atom_site_aniso_label
_atom_site_aniso_U_11
_atom_site_aniso_U_22
_atom_site_aniso_U_33
_atom_site_aniso_U_23
_atom_site_aniso_U_13
_atom_site_aniso_U_12
Rh1 0.01965(14) 0.02273(14) 0.02722(14) 0.00068(11) 0.00508(10) 0.00126(11)
P1 0.0222(4) 0.0215(4) 0.0247(4) -0.0007(3) 0.0003(3) -0.0011(3)
P2 0.0217(4) 0.0236(4) 0.0271(4) -0.0033(3) 0.0065(3) -0.0034(3)
C1 0.0216(17) 0.0234(16) 0.0275(17) -0.0053(13) 0.0024(14) 0.0013(13)
N2 0.0201(14) 0.0284(14) 0.0302(14) -0.0041(12) 0.0050(11) 0.0007(11)
C3 0.0163(17) 0.047(2) 0.0355(19) -0.0044(16) 0.0016(15) 0.0002(15)
C4 0.0239(19) 0.046(2) 0.045(2) -0.0071(17) 0.0043(16) 0.0119(16)
N5 0.0295(17) 0.0393(17) 0.0446(18) -0.0088(14) 0.0026(14) 0.0071(14)
C6 0.032(2) 0.039(2) 0.038(2) 0.0021(16) 0.0064(17) 0.0049(16)
O6 0.0215(15) 0.075(2) 0.0661(19) -0.0006(15) -0.0044(13) 0.0046(13)
C7 0.033(2) 0.034(2) 0.0378(19) 0.0043(16) 0.0138(16) 0.0036(16)
O7 0.0569(18) 0.0374(15) 0.0624(18) -0.0053(13) 0.0241(14) 0.0138(13)
C11 0.035(2) 0.0309(18) 0.0216(16) -0.0047(14) 0.0001(14) -0.0013(15)
C12 0.065(3) 0.053(2) 0.035(2) -0.0114(18) 0.013(2) 0.010(2)
C13 0.058(3) 0.043(2) 0.0304(19) 0.0047(16) 0.0080(18) -0.0070(19)
C14 0.047(2) 0.057(2) 0.0282(19) -0.0037(17) -0.0099(17) -0.0090(19)
C15 0.034(2) 0.0245(17) 0.0344(18) 0.0034(14) 0.0012(15) -0.0043(15)
C16 0.051(2) 0.041(2) 0.039(2) 0.0143(17) -0.0016(18) -0.0048(18)
C17 0.053(2) 0.0255(19) 0.056(2) 0.0006(17) 0.007(2) -0.0038(17)
C18 0.038(2) 0.035(2) 0.046(2) 0.0050(17) 0.0066(17) -0.0094(17)
C21 0.035(2) 0.0297(18) 0.0361(19) -0.0057(15) 0.0121(16) -0.0120(15)
C22 0.068(3) 0.039(2) 0.046(2) 0.0008(18) 0.022(2) -0.019(2)
C23 0.060(3) 0.029(2) 0.066(3) -0.0075(19) 0.029(2) -0.0159(19)
C24 0.041(2) 0.051(2) 0.075(3) -0.007(2) 0.027(2) -0.020(2)
C25 0.0286(18) 0.043(2) 0.0276(17) -0.0073(15) 0.0035(14) -0.0040(16)
C26 0.071(3) 0.045(2) 0.034(2) 0.0101(18) 0.005(2) 0.002(2)
C27 0.043(2) 0.051(2) 0.0313(19) -0.0060(17) 0.0120(17) 0.0002(18)
C28 0.031(2) 0.099(3) 0.042(2) -0.018(2) 0.0008(18) -0.007(2)
B1 0.029(6) 0.047(6) 0.038(6) -0.003(5) 0.012(5) -0.005(5)
F1 0.117(8) 0.100(5) 0.205(7) -0.071(5) 0.064(6) 0.026(4)
F2 0.070(4) 0.050(3) 0.084(3) -0.019(2) -0.014(3) -0.005(2)
F3 0.040(4) 0.221(9) 0.047(4) 0.055(5) -0.017(3) -0.045(5)
F4 0.039(3) 0.121(8) 0.120(8) 0.078(6) 0.027(4) -0.004(4)
B1B 0.031(8) 0.057(9) 0.037(10) 0.000(7) 0.000(7) -0.004(9)
F1B 0.028(4) 0.187(16) 0.133(9) 0.042(9) 0.001(4) -0.024(6)
F2B 0.122(9) 0.047(4) 0.117(7) -0.017(4) 0.008(6) -0.008(4)
F3B 0.098(8) 0.025(3) 0.072(6) 0.016(3) 0.034(5) 0.006(4)
F4B 0.108(9) 0.105(10) 0.051(5) 0.026(5) 0.040(6) 0.054(7)

loop_
_atom_type_symbol
_atom_type_description
_atom_type_scat_dispersion_real
_atom_type_scat_dispersion_imag
_atom_type_scat_source
C C 0.0033 0.0016 'International Tables Vol C Tables 4.2.6.8 and 6.1.1.4'
H H 0.0000 0.0000 'International Tables Vol C Tables 4.2.6.8 and 6.1.1.4'
B B 0.0013 0.0007 'International Tables Vol C Tables 4.2.6.8 and 6.1.1.4'
N N 0.0061 0.0033 'International Tables Vol C Tables 4.2.6.8 and 6.1.1.4'
O O 0.0106 0.0060 'International Tables Vol C Tables 4.2.6.8 and 6.1.1.4'
F F 0.0171 0.0103 'International Tables Vol C Tables 4.2.6.8 and 6.1.1.4'
P P 0.1023 0.0942 'International Tables Vol C Tables 4.2.6.8 and 6.1.1.4'
Rh Rh -1.1178 0.9187 'International Tables Vol C Tables 4.2.6.8 and 6.1.1.4'

loop_
_geom_angle_atom_site_label_1
_geom_angle_atom_site_label_2
_geom_angle_atom_site_label_3
_geom_angle
C7 Rh1 C6 87.24(14)
C7 Rh1 P2 93.02(10)
C6 Rh1 P2 177.35(11)
C7 Rh1 P1 179.42(11)
C6 Rh1 P1 92.27(10)
P2 Rh1 P1 87.45(3)
C1 P1 C15 105.28(14)
C1 P1 C11 105.32(14)
C15 P1 C11 111.75(14)
C1 P1 Rh1 103.62(10)
C15 P1 Rh1 114.62(11)
C11 P1 Rh1 114.92(10)
N2 P2 C21 105.05(13)
N2 P2 C25 105.22(14)
C21 P2 C25 111.75(15)
N2 P2 Rh1 104.62(9)
C21 P2 Rh1 113.08(11)
C25 P2 Rh1 115.89(11)
N5 C1 N2 111.1(3)
N5 C1 P1 127.6(2)
N2 C1 P1 121.3(2)
C3 N2 C1 106.1(2)
C3 N2 P2 130.7(2)
C1 N2 P2 122.9(2)
C4 C3 N2 106.2(3)
C4 C3 H3 126.9
N2 C3 H3 126.9
C3 C4 N5 111.4(3)
C3 C4 H4 124.3
N5 C4 H4 124.3
C1 N5 C4 105.2(3)
O6 C6 Rh1 175.3(3)
O7 C7 Rh1 175.7(3)
C14 C11 C13 108.3(3)
C14 C11 C12 109.5(3)
C13 C11 C12 107.1(3)
C14 C11 P1 110.1(2)
C13 C11 P1 107.2(2)
C12 C11 P1 114.4(2)
C11 C12 H12A 109.5
C11 C12 H12B 109.5
H12A C12 H12B 109.5
C11 C12 H12C 109.5
H12A C12 H12C 109.5
H12B C12 H12C 109.5
C11 C13 H13A 109.5
C11 C13 H13B 109.5
H13A C13 H13B 109.5
C11 C13 H13C 109.5
H13A C13 H13C 109.5
H13B C13 H13C 109.5
C11 C14 H14A 109.5
C11 C14 H14B 109.5
H14A C14 H14B 109.5
C11 C14 H14C 109.5
H14A C14 H14C 109.5
H14B C14 H14C 109.5
C17 C15 C18 110.7(3)
C17 C15 C16 108.5(3)
C18 C15 C16 107.1(3)
C17 C15 P1 113.0(2)
C18 C15 P1 109.9(2)
C16 C15 P1 107.4(2)
C15 C16 H16A 109.5
C15 C16 H16B 109.5
H16A C16 H16B 109.5
C15 C16 H16C 109.5
H16A C16 H16C 109.5
H16B C16 H16C 109.5
C15 C17 H17A 109.5
C15 C17 H17B 109.5
H17A C17 H17B 109.5
C15 C17 H17C 109.5
H17A C17 H17C 109.5
H17B C17 H17C 109.5
C15 C18 H18A 109.5
C15 C18 H18B 109.5
H18A C18 H18B 109.5
C15 C18 H18C 109.5
H18A C18 H18C 109.5
H18B C18 H18C 109.5
C23 C21 C24 109.6(3)
C23 C21 C22 108.0(3)
C24 C21 C22 107.4(3)
C23 C21 P2 109.8(2)
C24 C21 P2 115.2(2)
C22 C21 P2 106.5(2)
C21 C22 H22A 109.5
C21 C22 H22B 109.5
H22A C22 H22B 109.5
C21 C22 H22C 109.5
H22A C22 H22C 109.5
H22B C22 H22C 109.5
C21 C23 H23A 109.5
C21 C23 H23B 109.5
H23A C23 H23B 109.5
C21 C23 H23C 109.5
H23A C23 H23C 109.5
H23B C23 H23C 109.5
C21 C24 H24A 109.5
C21 C24 H24B 109.5
H24A C24 H24B 109.5
C21 C24 H24C 109.5
H24A C24 H24C 109.5
H24B C24 H24C 109.5
C27 C25 C28 108.9(3)
C27 C25 C26 107.2(3)
C28 C25 C26 109.5(3)
C27 C25 P2 109.4(2)
C28 C25 P2 114.8(2)
C26 C25 P2 106.8(2)
C25 C26 H26A 109.5
C25 C26 H26B 109.5
H26A C26 H26B 109.5
C25 C26 H26C 109.5
H26A C26 H26C 109.5
H26B C26 H26C 109.5
C25 C27 H27A 109.5
C25 C27 H27B 109.5
H27A C27 H27B 109.5
C25 C27 H27C 109.5
H27A C27 H27C 109.5
H27B C27 H27C 109.5
C25 C28 H28A 109.5
C25 C28 H28B 109.5
H28A C28 H28B 109.5
C25 C28 H28C 109.5
H28A C28 H28C 109.5
H28B C28 H28C 109.5
F1 B1 F4 110.3(8)
F1 B1 F2 106.9(8)
F4 B1 F2 109.9(8)
F1 B1 F3 112.5(9)
F4 B1 F3 109.1(9)
F2 B1 F3 108.1(8)
F1B B1B F2B 108.7(11)
F1B B1B F4B 110.2(12)
F2B B1B F4B 108.9(11)
F1B B1B F3B 111.7(12)
F2B B1B F3B 108.2(10)
F4B B1B F3B 109.0(12)

loop_
_geom_bond_atom_site_label_1
_geom_bond_atom_site_label_2
_geom_bond_distance
Rh1 C7 1.899(4)
Rh1 C6 1.911(4)
Rh1 P2 2.3591(10)
Rh1 P1 2.3645(9)
P1 C1 1.796(3)
P1 C15 1.879(3)
P1 C11 1.881(3)
P2 N2 1.743(3)
P2 C21 1.875(3)
P2 C25 1.879(3)
C1 N5 1.320(4)
C1 N2 1.382(4)
N2 C3 1.377(4)
C3 C4 1.344(5)
C3 H3 0.9500
C4 N5 1.368(4)
C4 H4 0.9500
C6 O6 1.118(4)
C7 O7 1.131(4)
C11 C14 1.521(4)
C11 C13 1.530(4)
C11 C12 1.540(4)
C12 H12A 0.9800
C12 H12B 0.9800
C12 H12C 0.9800
C13 H13A 0.9800
C13 H13B 0.9800
C13 H13C 0.9800
C14 H14A 0.9800
C14 H14B 0.9800
C14 H14C 0.9800
C15 C17 1.533(4)
C15 C18 1.535(4)
C15 C16 1.538(4)
C16 H16A 0.9800
C16 H16B 0.9800
C16 H16C 0.9800
C17 H17A 0.9800
C17 H17B 0.9800
C17 H17C 0.9800
C18 H18A 0.9800
C18 H18B 0.9800
C18 H18C 0.9800
C21 C23 1.524(4)
C21 C24 1.534(5)
C21 C22 1.539(5)
C22 H22A 0.9800
C22 H22B 0.9800
C22 H22C 0.9800
C23 H23A 0.9800
C23 H23B 0.9800
C23 H23C 0.9800
C24 H24A 0.9800
C24 H24B 0.9800
C24 H24C 0.9800
C25 C27 1.524(4)
C25 C28 1.526(5)
C25 C26 1.526(5)
C26 H26A 0.9800
C26 H26B 0.9800
C26 H26C 0.9800
C27 H27A 0.9800
C27 H27B 0.9800
C27 H27C 0.9800
C28 H28A 0.9800
C28 H28B 0.9800
C28 H28C 0.9800
B1 F1 1.323(9)
B1 F4 1.340(9)
B1 F2 1.354(9)
B1 F3 1.375(9)
B1B F1B 1.330(12)
B1B F2B 1.331(12)
B1B F4B 1.338(12)
B1B F3B 1.360(12)

loop_
_geom_torsion_atom_site_label_1
_geom_torsion_atom_site_label_2
_geom_torsion_atom_site_label_3
_geom_torsion_atom_site_label_4
_geom_torsion
C7 Rh1 P1 C1 145(10)
C6 Rh1 P1 C1 177.57(14)
P2 Rh1 P1 C1 0.20(10)
C7 Rh1 P1 C15 -101(10)
C6 Rh1 P1 C15 -68.28(15)
P2 Rh1 P1 C15 114.36(11)
C7 Rh1 P1 C11 30(10)
C6 Rh1 P1 C11 63.21(15)
P2 Rh1 P1 C11 -114.15(12)
C7 Rh1 P2 N2 -178.84(13)
C6 Rh1 P2 N2 -83(2)
P1 Rh1 P2 N2 0.83(9)
C7 Rh1 P2 C21 -65.08(15)
C6 Rh1 P2 C21 30(2)
P1 Rh1 P2 C21 114.59(11)
C7 Rh1 P2 C25 65.80(15)
C6 Rh1 P2 C25 161(2)
P1 Rh1 P2 C25 -114.53(12)
C15 P1 C1 N5 54.6(3)
C11 P1 C1 N5 -63.7(3)
Rh1 P1 C1 N5 175.3(3)
C15 P1 C1 N2 -122.3(2)
C11 P1 C1 N2 119.4(2)
Rh1 P1 C1 N2 -1.6(3)
N5 C1 N2 C3 0.0(4)
P1 C1 N2 C3 177.4(2)
N5 C1 N2 P2 -174.6(2)
P1 C1 N2 P2 2.8(4)
C21 P2 N2 C3 65.3(3)
C25 P2 N2 C3 -52.8(3)
Rh1 P2 N2 C3 -175.4(3)
C21 P2 N2 C1 -121.6(2)
C25 P2 N2 C1 120.4(2)
Rh1 P2 N2 C1 -2.2(2)
C1 N2 C3 C4 0.1(3)
P2 N2 C3 C4 174.1(2)
N2 C3 C4 N5 -0.1(4)
N2 C1 N5 C4 0.0(4)
P1 C1 N5 C4 -177.2(2)
C3 C4 N5 C1 0.1(4)
C7 Rh1 C6 O6 27(4)
P2 Rh1 C6 O6 -69(5)
P1 Rh1 C6 O6 -153(4)
C6 Rh1 C7 O7 -20(4)
P2 Rh1 C7 O7 157(4)
P1 Rh1 C7 O7 13(14)
C1 P1 C11 C14 168.8(2)
C15 P1 C11 C14 55.0(3)
Rh1 P1 C11 C14 -77.9(2)
C1 P1 C11 C13 -73.6(2)
C15 P1 C11 C13 172.6(2)
Rh1 P1 C11 C13 39.7(3)
C1 P1 C11 C12 45.0(3)
C15 P1 C11 C12 -68.8(3)
Rh1 P1 C11 C12 158.4(2)
C1 P1 C15 C17 -72.0(3)
C11 P1 C15 C17 41.9(3)
Rh1 P1 C15 C17 174.9(2)
C1 P1 C15 C18 163.8(2)
C11 P1 C15 C18 -82.3(3)
Rh1 P1 C15 C18 50.7(2)
C1 P1 C15 C16 47.7(3)
C11 P1 C15 C16 161.6(2)
Rh1 P1 C15 C16 -65.5(2)
N2 P2 C21 C23 -167.3(2)
C25 P2 C21 C23 -53.7(3)
Rh1 P2 C21 C23 79.2(3)
N2 P2 C21 C24 -43.0(3)
C25 P2 C21 C24 70.6(3)
Rh1 P2 C21 C24 -156.5(2)
N2 P2 C21 C22 76.0(2)
C25 P2 C21 C22 -170.4(2)
Rh1 P2 C21 C22 -37.5(3)
N2 P2 C25 C27 -164.7(2)
C21 P2 C25 C27 81.8(3)
Rh1 P2 C25 C27 -49.7(3)
N2 P2 C25 C28 72.5(3)
C21 P2 C25 C28 -40.9(3)
Rh1 P2 C25 C28 -172.4(2)
N2 P2 C25 C26 -49.0(3)
C21 P2 C25 C26 -162.5(2)
Rh1 P2 C25 C26 66.0(2)
